data_4115440
loop_
_publ_author_name
'Shin Aoki'
'Hiroki Kawatani'
'Teruhiro Goto'
'Eiichi Kimura'
'Motoo Shiro'

_publ_contact_author_email ' ekimura@hiroshima-u.ac.jp '
_publ_contact_author_fax ' +81-82-257-5324 '
_publ_contact_author_name ' Eiichi Kimura '
_publ_contact_author_phone ' +81-82-257-5320'
_publ_section_title
;
 A Double-Functionalized Cyclen with Carbamoyl and Dansyl Groups (Cyclen =
 1,4,7,10-Tetraazacyclododecane): A Selective Fluorescent Probe for Y3+
 and La3+
;
_journal_name_full 'Journal of the American Chemical Society'
_journal_page_first 1123
_journal_page_last 1132
_journal_paper_doi 10.1021/ja0033786
_journal_volume 123
_journal_year 2001
_chemical_formula_moiety 'C28 H44 N9 O5 S Y 2+, (N O3 1-)2, (H2 O)2.5'
_chemical_formula_sum 'C28 H49 N11 O13.5 S Y'
_chemical_formula_weight 876.73
_space_group_IT_number 14
_symmetry_cell_setting monoclinic
_symmetry_Int_Tables_number 14
_symmetry_space_group_name_Hall '-P 2ybc'
_symmetry_space_group_name_H-M 'P 1 21/c 1'
_cell_angle_alpha 90
_cell_angle_beta 95.99(1)
_cell_angle_gamma 90
_cell_formula_units_Z 8
_cell_length_a 18.912(3)
_cell_length_b 17.042(3)
_cell_length_c 24.318(4)
_cell_measurement_reflns_used 28575
_cell_measurement_temperature 103.2
_cell_measurement_theta_max 50.4
_cell_measurement_theta_min 2.3
_cell_volume 7795(2)
_computing_cell_refinement 'PROCESS-AUTO (Rigaku, 1998)'
_computing_data_collection 'PROCESS-AUTO (Rigaku, 1998)'
_computing_data_reduction 'teXsan (MSC & Rigaku, 1999)'
_computing_molecular_graphics 'ORTEP (Johnson, 1976)'
_computing_publication_material 'teXsan (MSC & Rigaku, 1999)'
_computing_structure_refinement 'teXsan (MSC & Rigaku, 1999)'
_computing_structure_solution 'SIR97 (Altomare, 1999)'
_diffrn_detector_area_resol_mean 10.00
_diffrn_measured_fraction_theta_full 0.9819
_diffrn_measured_fraction_theta_max 0.9819
_diffrn_measurement_device_type 'Rigaku RAXIS-RAPID Imaging Plate'
_diffrn_measurement_method w
_diffrn_radiation_type 'Cu Kalpha'
_diffrn_radiation_wavelength 1.5418
_diffrn_reflns_av_R_equivalents 0.089
_diffrn_reflns_limit_h_max 21
_diffrn_reflns_limit_h_min 0
_diffrn_reflns_limit_k_max 19
_diffrn_reflns_limit_k_min 0
_diffrn_reflns_limit_l_max 27
_diffrn_reflns_limit_l_min -27
_diffrn_reflns_number 59475
_diffrn_reflns_theta_full 60.00
_diffrn_reflns_theta_max 60.00
_exptl_absorpt_coefficient_mu 3.269
_exptl_absorpt_correction_T_max 0.721
_exptl_absorpt_correction_T_min 0.521
_exptl_absorpt_correction_type multi-scan
_exptl_absorpt_process_details 'ABSCOR (Higashi, 1995)'
_exptl_crystal_colour colorless
_exptl_crystal_density_diffrn 1.494
_exptl_crystal_description prismatic
_exptl_crystal_size_max 0.250
_exptl_crystal_size_mid 0.100
_exptl_crystal_size_min 0.100
_refine_diff_density_max 2.42
_refine_diff_density_min -1.33
_refine_ls_extinction_method none
_refine_ls_goodness_of_fit_ref 1.481
_refine_ls_hydrogen_treatment noref
_refine_ls_number_parameters 887
_refine_ls_number_reflns 10373
_refine_ls_R_factor_gt 0.0993
_refine_ls_shift/su_max 0.0016
_refine_ls_structure_factor_coef Fsqd
_refine_ls_weighting_details 'w = 1/[sigma^2^(Fo^2^) + (0.07200(Max(Fo^2^,0) + 2Fc^2^)/3)^2^]'
_refine_ls_weighting_scheme calc
_refine_ls_wR_factor_ref 0.2288
_reflns_number_gt 7140
_reflns_number_total 11362
_reflns_threshold_expression F^2^>2.0sigma(F^2^)
_cod_data_source_file ja0033786_1.cif
_cod_data_source_block RGK500raplt_Hiroshima_Univ
_cod_original_cell_volume 7794(2)
_cod_original_formula_sum 'C28 H49 N11 O13.50 S Y '
_cod_database_code 4115440

loop_
_symmetry_equiv_pos_as_xyz
x,y,z
-x,1/2+y,1/2-z
-x,-y,-z
x,1/2-y,1/2+z

loop_
_atom_site_label
_atom_site_type_symbol
_atom_site_fract_x
_atom_site_fract_y
_atom_site_fract_z
_atom_site_U_iso_or_equiv
_atom_site_adp_type
_atom_site_occupancy
_atom_site_calc_flag
_atom_site_refinement_flags
Y(1) Y 0.47093(5) 0.13312(5) 0.36375(3) 0.0374(2) Uani 1.00 d .
Y(45) Y 0.96311(4) 0.13640(5) 0.12843(3) 0.0371(2) Uani 1.00 d .
S(17) S 0.5018(1) -0.0372(1) 0.33110(10) 0.0365(6) Uani 1.00 d .
S(61) S 0.9864(1) -0.0344(1) 0.16771(10) 0.0378(6) Uani 1.00 d .
O(1a) O 0.6932(7) 0.0749(6) 0.8429(4) 0.1213 Uiso 1.00 d G
O(2a) O 0.6795(7) 0.1760(5) 0.8947(5) 0.1213 Uiso 1.00 d G
O(3a) O 0.7095(7) 0.0639(6) 0.9321(4) 0.1213 Uiso 1.00 d G
O(4a) O 0.2604(7) 0.0884(9) 0.9294(5) 0.0923 Uiso 0.67 d G
O(4'a) O 0.308(2) 0.032(1) 0.945(1) 0.0886 Uiso 0.33 d G
O(5a) O 0.2988(8) 0.0881(8) 0.8485(4) 0.0923 Uiso 0.67 d G
O(5'a) O 0.250(2) 0.141(1) 0.953(1) 0.0886 Uiso 0.33 d G
O(6a) O 0.3486(7) 0.0136(8) 0.9135(5) 0.0923 Uiso 0.67 d G
O(6'a) O 0.263(2) 0.059(2) 1.0215(9) 0.0886 Uiso 0.33 d G
O(7a) O 0.2629(8) 0.075(1) 0.5545(7) 0.0733 Uiso 0.43 d G
O(7'a) O 0.1805(7) 0.1751(6) 0.6464(5) 0.0678 Uiso 0.57 d G
O(8a) O 0.1857(9) 0.141(1) 0.5014(5) 0.0733 Uiso 0.43 d G
O(8'a) O 0.2426(7) 0.0836(7) 0.6127(4) 0.0678 Uiso 0.57 d G
O(9a) O 0.1773(9) 0.135(1) 0.5894(6) 0.0733 Uiso 0.43 d G
O(9'a) O 0.2220(7) 0.0792(7) 0.6985(4) 0.0678 Uiso 0.57 d G
O(10a) O 0.771(1) 0.119(1) 0.5734(8) 0.0801 Uiso 0.35 d G
O(10'a) O 0.7786(7) 0.0949(6) 0.6311(4) 0.078238(4) Uiso 0.65 d G
O(11a) O 0.833(1) 0.026(1) 0.5403(9) 0.0801 Uiso 0.35 d G
O(11'a) O 0.8322(7) -0.0136(6) 0.6561(5) 0.0782(2) Uiso 0.65 d G
O(12a) O 0.750(1) 0.084(1) 0.4875(7) 0.0801 Uiso 0.35 d G
O(12'a) O 0.7929(7) 0.0622(7) 0.7176(4) 0.07824(8) Uiso 0.65 d G
O(18) O 0.5453(4) 0.0055(4) 0.3746(3) 0.043(2) Uani 1.00 d .
O(19) O 0.5380(4) -0.0590(4) 0.2845(3) 0.047(2) Uani 1.00 d .
O(35) O 0.4612(4) 0.0684(4) 0.4487(3) 0.044(2) Uani 1.00 d .
O(39) O 0.5760(3) 0.1639(4) 0.4154(3) 0.044(2) Uani 1.00 d .
O(43) O 0.5481(4) 0.1280(4) 0.2952(3) 0.048(2) Uani 1.00 d .
O(62) O 1.0356(4) 0.0092(3) 0.1367(3) 0.040(2) Uani 1.00 d .
O(63) O 1.0129(4) -0.0555(3) 0.2239(3) 0.046(2) Uani 1.00 d .
O(79) O 1.0288(4) 0.1317(4) 0.2151(3) 0.047(2) Uani 1.00 d .
O(83) O 1.0756(4) 0.1637(4) 0.1039(3) 0.045(2) Uani 1.00 d .
O(87) O 0.9606(4) 0.0714(4) 0.0409(3) 0.040(2) Uani 1.00 d .
O(90w) O 0.7088(5) 0.1737(5) 0.7556(4) 0.069(3) Uani 1.00 d .
O(91w) O 0.2020(5) 0.1835(4) 0.7851(4) 0.068(3) Uani 1.00 d .
O(92w) O 0.6636(5) 0.0110(5) 0.2428(4) 0.072(3) Uani 1.00 d .
O(93w) O 0.6342(5) 0.1144(5) 0.0154(4) 0.078(3) Uani 1.00 d .
O(94w) O 0.7044(7) 0.058(1) 0.3721(6) 0.143(6) Uani 1.00 d .
N(1a) N 0.6940(4) 0.1049(5) 0.8899(3) 0.1213 Uiso 1.00 d G
N(2) N 0.3661(5) 0.1482(4) 0.2853(3) 0.042(2) Uani 1.00 d .
N(2a) N 0.3026(5) 0.0634(5) 0.8971(4) 0.0923 Uiso 0.67 d G
N(2'a) N 0.2735(9) 0.078(1) 0.9734(8) 0.0886 Uiso 0.33 d G
N(3a) N 0.2087(6) 0.1173(7) 0.5485(5) 0.0733 Uiso 0.43 d G
N(3'a) N 0.2150(4) 0.1126(5) 0.6525(3) 0.0678 Uiso 0.57 d G
N(4a) N 0.7845(8) 0.0763(9) 0.5337(6) 0.0801 Uiso 0.35 d G
N(4'a) N 0.8012(4) 0.0478(5) 0.6683(3) 0.078238(6) Uiso 0.65 d G
N(5) N 0.3477(4) 0.1455(4) 0.4044(3) 0.040(2) Uani 1.00 d .
N(8) N 0.4639(5) 0.2585(5) 0.4243(3) 0.045(2) Uani 1.00 d .
N(11) N 0.4827(4) 0.2629(4) 0.3082(3) 0.037(2) Uani 1.00 d .
N(16) N 0.4362(5) 0.0155(4) 0.3190(3) 0.043(2) Uani 1.00 d .
N(30) N 0.5162(6) -0.4030(5) 0.4079(4) 0.060(3) Uani 1.00 d .
N(36) N 0.3967(5) -0.0094(6) 0.4995(5) 0.069(3) Uani 1.00 d .
N(40) N 0.6380(6) 0.2154(7) 0.4904(4) 0.072(3) Uani 1.00 d .
N(44) N 0.6414(5) 0.1794(5) 0.2588(4) 0.055(3) Uani 1.00 d .
N(46) N 0.8505(4) 0.1538(4) 0.1790(3) 0.041(2) Uani 1.00 d .
N(49) N 0.9705(4) 0.2681(4) 0.1863(3) 0.038(2) Uani 1.00 d .
N(52) N 0.9702(5) 0.2650(5) 0.0661(4) 0.047(2) Uani 1.00 d .
N(55) N 0.8498(5) 0.1573(5) 0.0596(3) 0.048(2) Uani 1.00 d .
N(60) N 0.9184(5) 0.0158(4) 0.1624(3) 0.043(2) Uani 1.00 d .
N(74) N 1.0403(5) -0.3987(5) 0.1059(4) 0.058(3) Uani 1.00 d .
N(80) N 1.1168(5) 0.1824(5) 0.2727(4) 0.049(2) Uani 1.00 d .
N(84) N 1.1485(6) 0.2037(9) 0.0438(5) 0.086(4) Uani 1.00 d .
N(88) N 0.9011(6) -0.0016(6) -0.0246(4) 0.068(3) Uani 1.00 d .
C(3) C 0.2976(5) 0.1294(6) 0.3070(4) 0.043(3) Uani 1.00 d .
C(4) C 0.2885(5) 0.1686(6) 0.3619(4) 0.044(3) Uani 1.00 d .
C(6) C 0.3512(6) 0.2026(6) 0.4524(4) 0.048(3) Uani 1.00 d .
C(7) C 0.3920(7) 0.2746(6) 0.4387(4) 0.052(3) Uani 1.00 d .
C(9) C 0.4933(6) 0.3289(5) 0.3979(4) 0.044(3) Uani 1.00 d .
C(10) C 0.4648(6) 0.3345(5) 0.3394(5) 0.048(3) Uani 1.00 d .
C(12) C 0.4372(6) 0.2582(5) 0.2549(4) 0.043(3) Uani 1.00 d .
C(13) C 0.3637(6) 0.2280(6) 0.2617(4) 0.046(3) Uani 1.00 d .
C(14) C 0.3796(5) 0.0907(6) 0.2410(4) 0.046(3) Uani 1.00 d .
C(15) C 0.3906(6) 0.0090(5) 0.2653(4) 0.042(3) Uani 1.00 d .
C(20) C 0.4749(5) -0.1274(5) 0.3590(4) 0.038(3) Uani 1.00 d .
C(21) C 0.4032(6) -0.1382(5) 0.3582(4) 0.048(3) Uani 1.00 d .
C(22) C 0.3764(6) -0.2123(6) 0.3731(5) 0.051(3) Uani 1.00 d .
C(23) C 0.4216(7) -0.2728(6) 0.3850(5) 0.055(3) Uani 1.00 d .
C(24) C 0.5440(7) -0.3283(5) 0.3992(4) 0.051(3) Uani 1.00 d .
C(25) C 0.6176(7) -0.3138(5) 0.4036(4) 0.051(3) Uani 1.00 d .
C(26) C 0.6429(7) -0.2367(7) 0.3951(5) 0.060(3) Uani 1.00 d .
C(27) C 0.5980(6) -0.1787(6) 0.3802(4) 0.046(3) Uani 1.00 d .
C(28) C 0.4977(6) -0.2642(5) 0.3851(4) 0.041(3) Uani 1.00 d .
C(29) C 0.5236(6) -0.1883(6) 0.3747(4) 0.043(3) Uani 1.00 d .
C(31) C 0.5607(9) -0.4574(6) 0.4396(6) 0.079(4) Uani 1.00 d .
C(32) C 0.4767(8) -0.4409(7) 0.3583(5) 0.068(4) Uani 1.00 d .
C(33) C 0.3351(5) 0.0672(5) 0.4260(4) 0.038(2) Uani 1.00 d .
C(34) C 0.4004(6) 0.0414(6) 0.4593(4) 0.049(3) Uani 1.00 d .
C(37) C 0.5126(6) 0.2445(6) 0.4752(4) 0.048(3) Uani 1.00 d .
C(38) C 0.5810(7) 0.2051(6) 0.4587(4) 0.052(3) Uani 1.00 d .
C(41) C 0.5581(6) 0.2678(5) 0.2962(4) 0.049(3) Uani 1.00 d .
C(42) C 0.5835(5) 0.1868(6) 0.2827(4) 0.045(3) Uani 1.00 d .
C(47) C 0.8480(6) 0.2345(6) 0.2043(4) 0.047(3) Uani 1.00 d .
C(48) C 0.9199(6) 0.2639(6) 0.2271(4) 0.045(3) Uani 1.00 d .
C(50) C 0.9601(6) 0.3399(6) 0.1533(5) 0.048(3) Uani 1.00 d .
C(51) C 0.9942(7) 0.3344(6) 0.1006(5) 0.057(3) Uani 1.00 d .
C(53) C 0.9015(7) 0.2834(7) 0.0352(5) 0.059(3) Uani 1.00 d .
C(54) C 0.8616(6) 0.2134(7) 0.0152(4) 0.056(3) Uani 1.00 d .
C(56) C 0.7870(6) 0.1820(7) 0.0868(4) 0.055(3) Uani 1.00 d .
C(57) C 0.7845(5) 0.1410(6) 0.1415(4) 0.045(3) Uani 1.00 d .
C(58) C 0.8554(6) 0.0949(6) 0.2245(4) 0.046(3) Uani 1.00 d .
C(59) C 0.8667(6) 0.0124(6) 0.2021(5) 0.049(3) Uani 1.00 d .
C(64) C 0.9699(6) -0.1269(6) 0.1342(4) 0.045(3) Uani 1.00 d .
C(65) C 0.9005(6) -0.1455(6) 0.1158(4) 0.045(3) Uani 1.00 d .
C(66) C 0.8834(6) -0.2203(6) 0.0974(4) 0.047(3) Uani 1.00 d .
C(67) C 0.9350(6) -0.2784(6) 0.0999(4) 0.049(3) Uani 1.00 d .
C(68) C 1.0611(6) -0.3195(5) 0.1184(4) 0.046(3) Uani 1.00 d .
C(69) C 1.1325(6) -0.2984(6) 0.1293(4) 0.046(3) Uani 1.00 d .
C(70) C 1.1501(5) -0.2187(6) 0.1410(4) 0.047(3) Uani 1.00 d .
C(71) C 1.0994(5) -0.1630(5) 0.1440(4) 0.040(3) Uani 1.00 d .
C(72) C 1.0082(5) -0.2607(5) 0.1167(4) 0.039(3) Uani 1.00 d .
C(73) C 1.0260(5) -0.1823(5) 0.1320(4) 0.040(3) Uani 1.00 d .
C(75) C 0.9991(7) -0.4362(6) 0.1456(6) 0.061(4) Uani 1.00 d .
C(76) C 1.100(1) -0.4521(7) 0.0945(9) 0.108(6) Uani 1.00 d .
C(77) C 1.0429(6) 0.2701(6) 0.2148(4) 0.049(3) Uani 1.00 d .
C(78) C 1.0636(5) 0.1898(5) 0.2350(4) 0.038(3) Uani 1.00 d .
C(81) C 1.0272(7) 0.2468(7) 0.0305(4) 0.056(3) Uani 1.00 d .
C(82) C 1.0855(6) 0.2038(6) 0.0620(5) 0.054(3) Uani 1.00 d .
C(85) C 0.8347(5) 0.0787(6) 0.0333(4) 0.049(3) Uani 1.00 d .
C(86) C 0.9039(6) 0.0481(7) 0.0157(4) 0.051(3) Uani 1.00 d .
H(3a) H 0.2619 0.1520 0.2807 0.0643 Uiso 1.00 calc .
H(3b) H 0.2931 0.0771 0.3102 0.0643 Uiso 1.00 calc .
H(4a) H 0.2455 0.1527 0.3740 0.0515 Uiso 1.00 calc .
H(4b) H 0.2899 0.2245 0.3587 0.0515 Uiso 1.00 calc .
H(6a) H 0.3036 0.2171 0.4599 0.0516 Uiso 1.00 calc .
H(6b) H 0.3739 0.1783 0.4852 0.0516 Uiso 1.00 calc .
H(7a) H 0.3946 0.3098 0.4693 0.0639 Uiso 1.00 calc .
H(7b) H 0.3661 0.2997 0.4075 0.0639 Uiso 1.00 calc .
H(9a) H 0.4822 0.3757 0.4171 0.0549 Uiso 1.00 calc .
H(9b) H 0.5446 0.3251 0.4000 0.0549 Uiso 1.00 calc .
H(10a) H 0.4836 0.3801 0.3232 0.0628 Uiso 1.00 calc .
H(10b) H 0.4144 0.3397 0.3376 0.0628 Uiso 1.00 calc .
H(12a) H 0.4339 0.3087 0.2378 0.0567 Uiso 1.00 calc .
H(12b) H 0.4592 0.2230 0.2307 0.0567 Uiso 1.00 calc .
H(13a) H 0.3358 0.2272 0.2277 0.0569 Uiso 1.00 calc .
H(13b) H 0.3427 0.2631 0.2867 0.0569 Uiso 1.00 calc .
H(14a) H 0.3394 0.0906 0.2156 0.0563 Uiso 1.00 calc .
H(14b) H 0.4204 0.1067 0.2253 0.0563 Uiso 1.00 calc .
H(15a) H 0.4162 -0.0233 0.2408 0.0625 Uiso 1.00 calc .
H(15b) H 0.3478 -0.0165 0.2706 0.0625 Uiso 1.00 calc .
H(21) H 0.3700 -0.0994 0.3466 0.0577 Uiso 1.00 calc .
H(22) H 0.3270 -0.2173 0.3757 0.0597 Uiso 1.00 calc .
H(23) H 0.4019 -0.3212 0.3948 0.0653 Uiso 1.00 calc .
H(25) H 0.6482 -0.3561 0.4130 0.0558 Uiso 1.00 calc .
H(26) H 0.6931 -0.2285 0.4016 0.0718 Uiso 1.00 calc .
H(27) H 0.6177 -0.1287 0.3725 0.0568 Uiso 1.00 calc .
H(31a) H 0.5329 -0.4991 0.4499 0.1071 Uiso 1.00 calc .
H(31b) H 0.5949 -0.4773 0.4156 0.1071 Uiso 1.00 calc .
H(31c) H 0.5849 -0.4320 0.4697 0.1071 Uiso 1.00 calc .
H(32a) H 0.4504 -0.4071 0.3386 0.0857 Uiso 1.00 calc .
H(32b) H 0.5158 -0.4620 0.3373 0.0857 Uiso 1.00 calc .
H(32c) H 0.4541 -0.4854 0.3714 0.0857 Uiso 1.00 calc .
H(33a) H 0.2958 0.0673 0.4471 0.0453 Uiso 1.00 calc .
H(33b) H 0.3246 0.0305 0.3956 0.0453 Uiso 1.00 calc .
H(36a) H 0.4395 -0.0249 0.5224 0.0773 Uiso 1.00 calc .
H(36b) H 0.3527 -0.0304 0.5075 0.0773 Uiso 1.00 calc .
H(37a) H 0.5249 0.2913 0.4942 0.0548 Uiso 1.00 calc .
H(37b) H 0.4907 0.2092 0.4992 0.0548 Uiso 1.00 calc .
H(40a) H 0.6398 0.2469 0.5240 0.0853 Uiso 1.00 calc .
H(40b) H 0.6839 0.1938 0.4825 0.0853 Uiso 1.00 calc .
H(41a) H 0.5598 0.3013 0.2640 0.0699 Uiso 1.00 calc .
H(41b) H 0.5859 0.2908 0.3262 0.0699 Uiso 1.00 calc .
H(44a) H 0.6616 0.1299 0.2494 0.0658 Uiso 1.00 calc .
H(44b) H 0.6671 0.2262 0.2474 0.0658 Uiso 1.00 calc .
H(47a) H 0.8266 0.2694 0.1791 0.0591 Uiso 1.00 calc .
H(47b) H 0.8200 0.2293 0.2356 0.0591 Uiso 1.00 calc .
H(48a) H 0.9398 0.2311 0.2566 0.0535 Uiso 1.00 calc .
H(48b) H 0.9156 0.3158 0.2406 0.0535 Uiso 1.00 calc .
H(50a) H 0.9090 0.3473 0.1444 0.0582 Uiso 1.00 calc .
H(50b) H 0.9785 0.3824 0.1740 0.0582 Uiso 1.00 calc .
H(51a) H 1.0427 0.3338 0.1080 0.0794 Uiso 1.00 calc .
H(51b) H 0.9797 0.3810 0.0784 0.0794 Uiso 1.00 calc .
H(53a) H 0.8729 0.3122 0.0578 0.0663 Uiso 1.00 calc .
H(53b) H 0.9085 0.3131 0.0031 0.0663 Uiso 1.00 calc .
H(54a) H 0.8860 0.1838 -0.0098 0.0694 Uiso 1.00 calc .
H(54b) H 0.8152 0.2262 -0.0018 0.0694 Uiso 1.00 calc .
H(56a) H 0.7935 0.2370 0.0939 0.0624 Uiso 1.00 calc .
H(56b) H 0.7471 0.1716 0.0641 0.0624 Uiso 1.00 calc .
H(57a) H 0.7802 0.0869 0.1340 0.0631 Uiso 1.00 calc .
H(57b) H 0.7468 0.1611 0.1577 0.0631 Uiso 1.00 calc .
H(58a) H 0.8967 0.1104 0.2507 0.0582 Uiso 1.00 calc .
H(58b) H 0.8151 0.0969 0.2425 0.0582 Uiso 1.00 calc .
H(59a) H 0.8258 -0.0089 0.1868 0.0620 Uiso 1.00 calc .
H(59b) H 0.8890 -0.0203 0.2321 0.0620 Uiso 1.00 calc .
H(65) H 0.8648 -0.1056 0.1169 0.0570 Uiso 1.00 calc .
H(66) H 0.8349 -0.2321 0.0838 0.0628 Uiso 1.00 calc .
H(67) H 0.9208 -0.3276 0.0858 0.0635 Uiso 1.00 calc .
H(69) H 1.1676 -0.3350 0.1296 0.0553 Uiso 1.00 calc .
H(70) H 1.1993 -0.2046 0.1469 0.0580 Uiso 1.00 calc .
H(71) H 1.1136 -0.1114 0.1517 0.0467 Uiso 1.00 calc .
H(75a) H 0.9602 -0.4048 0.1536 0.0815 Uiso 1.00 calc .
H(75b) H 0.9805 -0.4865 0.1319 0.0815 Uiso 1.00 calc .
H(75c) H 1.0283 -0.4469 0.1798 0.0815 Uiso 1.00 calc .
H(76a) H 1.0802 -0.4998 0.0829 0.1198 Uiso 1.00 calc .
H(76b) H 1.1261 -0.4282 0.0695 0.1198 Uiso 1.00 calc .
H(76c) H 1.1279 -0.4583 0.1299 0.1198 Uiso 1.00 calc .
H(77a) H 1.0746 0.2872 0.1916 0.0592 Uiso 1.00 calc .
H(77b) H 1.0423 0.3023 0.2467 0.0592 Uiso 1.00 calc .
H(80a) H 1.1419 0.2253 0.2883 0.0617 Uiso 1.00 calc .
H(80b) H 1.1312 0.1295 0.2856 0.0617 Uiso 1.00 calc .
H(81a) H 1.0044 0.2143 0.0005 0.0649 Uiso 1.00 calc .
H(81b) H 1.0419 0.2935 0.0157 0.0649 Uiso 1.00 calc .
H(84a) H 1.1877 0.1772 0.0619 0.0882 Uiso 1.00 calc .
H(84b) H 1.1554 0.2331 0.0101 0.0882 Uiso 1.00 calc .
H(85a) H 0.8188 0.0457 0.0606 0.0530 Uiso 1.00 calc .
H(85b) H 0.8009 0.0858 0.0036 0.0530 Uiso 1.00 calc .
H(88a) H 0.9458 -0.0194 -0.0365 0.0839 Uiso 1.00 calc .
H(88b) H 0.8585 -0.0146 -0.0457 0.0839 Uiso 1.00 calc .

loop_
_atom_site_aniso_label
_atom_site_aniso_U_11
_atom_site_aniso_U_22
_atom_site_aniso_U_33
_atom_site_aniso_U_12
_atom_site_aniso_U_13
_atom_site_aniso_U_23
Y(1) 0.0490(5) 0.0224(4) 0.0409(5) 0.0010(4) 0.0051(4) 0.0002(3)
Y(45) 0.0453(5) 0.0260(4) 0.0401(5) -0.0009(4) 0.0047(4) -0.0023(3)
S(17) 0.047(1) 0.0180(10) 0.045(1) -0.0008(10) 0.009(1) -0.0028(9)
S(61) 0.049(1) 0.022(1) 0.042(1) -0.0034(10) 0.003(1) -0.0015(10)
O(18) 0.046(4) 0.029(3) 0.054(4) 0.000(3) 0.007(3) -0.010(3)
O(19) 0.064(5) 0.030(3) 0.049(4) 0.003(3) 0.020(3) -0.005(3)
O(35) 0.054(4) 0.027(3) 0.054(4) -0.002(3) 0.011(3) 0.004(3)
O(39) 0.041(4) 0.028(3) 0.060(4) -0.005(3) -0.002(3) -0.004(3)
O(43) 0.062(4) 0.031(3) 0.052(4) -0.005(3) 0.016(3) 0.000(3)
O(62) 0.051(4) 0.024(3) 0.045(4) -0.009(3) 0.010(3) -0.009(3)
O(63) 0.073(5) 0.020(3) 0.046(4) -0.001(3) 0.003(3) -0.003(3)
O(79) 0.062(4) 0.032(3) 0.046(4) 0.006(3) 0.000(3) -0.010(3)
O(83) 0.055(4) 0.038(3) 0.042(4) -0.015(3) 0.008(3) -0.005(3)
O(87) 0.049(4) 0.032(3) 0.041(3) -0.001(3) 0.010(3) -0.004(3)
O(90w) 0.066(5) 0.047(4) 0.093(6) -0.005(4) 0.008(5) -0.012(4)
O(91w) 0.074(5) 0.042(4) 0.086(6) 0.006(4) 0.007(5) 0.013(4)
O(92w) 0.074(6) 0.052(5) 0.087(6) 0.002(4) -0.010(5) 0.002(4)
O(93w) 0.094(7) 0.049(5) 0.089(6) 0.002(5) -0.007(5) -0.009(4)
O(94w) 0.090(9) 0.22(2) 0.13(1) 0.035(10) 0.015(8) -0.02(1)
N(2) 0.060(5) 0.024(4) 0.038(4) 0.002(3) -0.007(4) -0.004(3)
N(5) 0.041(4) 0.035(4) 0.044(4) -0.004(3) 0.007(3) 0.010(3)
N(8) 0.066(6) 0.031(4) 0.041(4) 0.004(4) 0.018(4) 0.003(4)
N(11) 0.052(5) 0.026(4) 0.034(4) -0.001(3) 0.003(4) 0.007(3)
N(16) 0.055(5) 0.027(4) 0.047(5) -0.001(4) 0.007(4) -0.007(3)
N(30) 0.099(8) 0.028(4) 0.052(5) -0.005(5) 0.007(5) -0.008(4)
N(36) 0.047(5) 0.072(7) 0.087(7) -0.013(5) 0.001(5) 0.048(6)
N(40) 0.058(6) 0.094(8) 0.061(6) -0.011(6) -0.003(5) -0.023(6)
N(44) 0.064(6) 0.039(5) 0.062(5) 0.005(4) 0.014(5) -0.002(4)
N(46) 0.044(5) 0.032(4) 0.048(4) 0.003(3) 0.006(4) 0.003(3)
N(49) 0.046(5) 0.027(4) 0.039(4) 0.001(3) -0.004(4) -0.008(3)
N(52) 0.047(5) 0.042(5) 0.052(5) 0.000(4) 0.009(4) 0.005(4)
N(55) 0.053(5) 0.042(5) 0.047(5) -0.002(4) 0.000(4) -0.011(4)
N(60) 0.053(5) 0.027(4) 0.050(5) 0.000(4) 0.008(4) 0.008(3)
N(74) 0.071(6) 0.031(4) 0.078(6) -0.005(4) 0.031(5) -0.008(4)
N(80) 0.049(5) 0.037(4) 0.060(5) 0.001(4) -0.001(4) -0.010(4)
N(84) 0.058(7) 0.14(1) 0.062(6) -0.014(7) 0.005(5) 0.016(7)
N(88) 0.063(6) 0.067(6) 0.076(7) -0.009(5) 0.015(5) -0.049(6)
C(3) 0.052(6) 0.043(5) 0.036(5) 0.004(5) 0.009(4) 0.004(4)
C(4) 0.041(5) 0.042(5) 0.050(6) 0.012(4) 0.006(4) 0.014(5)
C(6) 0.072(7) 0.038(5) 0.036(5) 0.006(5) 0.014(5) -0.006(4)
C(7) 0.074(8) 0.039(5) 0.046(6) -0.003(5) 0.015(5) 0.004(4)
C(9) 0.060(6) 0.025(4) 0.047(6) -0.016(4) 0.003(5) -0.001(4)
C(10) 0.059(7) 0.022(4) 0.063(7) -0.002(4) 0.011(5) 0.005(4)
C(12) 0.062(7) 0.026(5) 0.041(5) 0.006(4) 0.009(5) 0.011(4)
C(13) 0.061(7) 0.032(5) 0.045(5) 0.000(5) 0.007(5) -0.001(4)
C(14) 0.044(6) 0.040(5) 0.052(6) 0.001(5) 0.000(5) -0.005(5)
C(15) 0.050(6) 0.027(4) 0.047(5) 0.002(4) -0.002(5) -0.008(4)
C(20) 0.050(6) 0.014(4) 0.052(5) 0.003(4) 0.008(4) -0.001(4)
C(21) 0.056(6) 0.025(4) 0.062(6) -0.002(5) 0.007(5) 0.000(5)
C(22) 0.057(7) 0.038(6) 0.058(6) -0.013(5) 0.010(5) -0.005(5)
C(23) 0.075(8) 0.035(5) 0.056(6) -0.012(5) 0.006(6) 0.008(5)
C(24) 0.084(9) 0.023(5) 0.046(6) 0.009(5) 0.008(5) 0.000(4)
C(25) 0.079(8) 0.026(5) 0.050(6) 0.013(5) 0.018(6) -0.004(4)
C(26) 0.080(8) 0.046(6) 0.053(6) 0.006(6) 0.008(6) -0.005(5)
C(27) 0.057(7) 0.042(6) 0.036(5) 0.007(5) -0.007(5) 0.000(4)
C(28) 0.061(7) 0.020(4) 0.045(5) 0.006(4) 0.014(5) -0.004(4)
C(29) 0.058(7) 0.032(5) 0.039(5) -0.002(5) 0.015(5) -0.010(4)
C(31) 0.13(1) 0.026(5) 0.080(9) 0.035(7) -0.009(8) -0.007(6)
C(32) 0.099(10) 0.034(6) 0.072(8) -0.011(6) 0.012(7) -0.001(5)
C(33) 0.045(5) 0.029(4) 0.039(5) 0.006(4) 0.006(4) 0.008(4)
C(34) 0.062(7) 0.038(5) 0.048(6) 0.003(5) 0.010(5) 0.015(5)
C(37) 0.059(7) 0.048(6) 0.036(5) -0.015(5) -0.001(5) 0.004(5)
C(38) 0.074(8) 0.045(6) 0.036(5) -0.011(5) 0.001(5) 0.002(5)
C(41) 0.067(7) 0.027(5) 0.053(6) -0.003(5) 0.013(5) 0.008(4)
C(42) 0.040(5) 0.041(6) 0.054(6) -0.004(5) 0.010(5) -0.005(5)
C(47) 0.057(6) 0.032(5) 0.055(6) 0.010(5) 0.012(5) -0.006(4)
C(48) 0.057(6) 0.034(5) 0.045(5) 0.006(5) 0.011(5) -0.002(4)
C(50) 0.052(6) 0.032(5) 0.061(6) 0.004(4) 0.011(5) -0.001(5)
C(51) 0.078(8) 0.028(5) 0.065(7) -0.010(5) 0.007(6) 0.016(5)
C(53) 0.074(8) 0.048(6) 0.057(7) 0.014(6) 0.009(6) 0.014(5)
C(54) 0.051(6) 0.074(8) 0.041(6) 0.016(6) -0.005(5) 0.000(5)
C(56) 0.062(7) 0.054(6) 0.047(6) 0.000(5) 0.004(5) -0.009(5)
C(57) 0.039(5) 0.043(5) 0.054(6) 0.007(4) 0.005(5) 0.003(5)
C(58) 0.050(6) 0.042(5) 0.048(6) -0.010(5) 0.010(5) 0.000(5)
C(59) 0.051(6) 0.036(5) 0.059(6) -0.017(5) 0.008(5) 0.006(5)
C(64) 0.073(7) 0.035(5) 0.026(4) -0.006(5) 0.002(4) 0.008(4)
C(65) 0.053(6) 0.036(5) 0.042(5) -0.002(5) -0.007(5) 0.006(4)
C(66) 0.052(6) 0.052(6) 0.039(5) -0.008(5) 0.009(5) -0.004(5)
C(67) 0.060(7) 0.030(5) 0.056(6) -0.018(5) 0.003(5) -0.010(4)
C(68) 0.068(7) 0.030(5) 0.040(5) -0.001(5) 0.008(5) 0.001(4)
C(69) 0.048(6) 0.040(5) 0.049(6) 0.011(5) 0.005(5) -0.002(5)
C(70) 0.046(6) 0.050(6) 0.042(5) -0.004(5) -0.004(4) -0.005(5)
C(71) 0.048(6) 0.031(5) 0.041(5) -0.005(4) 0.003(4) -0.009(4)
C(72) 0.057(6) 0.026(5) 0.034(5) -0.008(4) 0.005(4) 0.007(4)
C(73) 0.053(6) 0.031(5) 0.035(5) -0.011(4) 0.001(4) 0.001(4)
C(75) 0.073(8) 0.030(5) 0.083(8) -0.007(5) 0.017(7) 0.008(5)
C(76) 0.13(1) 0.035(6) 0.17(2) 0.005(8) 0.10(1) -0.016(8)
C(77) 0.057(6) 0.034(5) 0.056(6) -0.013(5) 0.002(5) -0.015(4)
C(78) 0.049(6) 0.032(5) 0.032(5) -0.001(4) 0.005(4) -0.012(4)
C(81) 0.075(8) 0.058(7) 0.037(5) -0.005(6) 0.025(5) 0.016(5)
C(82) 0.065(7) 0.047(6) 0.054(6) -0.012(5) 0.023(6) -0.002(5)
C(85) 0.041(6) 0.051(6) 0.055(6) -0.005(5) 0.002(5) -0.013(5)
C(86) 0.049(6) 0.054(6) 0.052(6) -0.019(5) 0.006(5) -0.006(5)

loop_
_atom_type_symbol
_atom_type_description
_atom_type_scat_dispersion_real
_atom_type_scat_dispersion_imag
_atom_type_scat_source
C C 0.018 0.009
;International Tables for Crystallography
(1992, Vol. C, Tables 4.2.6.8 and 6.1.1.1)
;
H H 0.000 0.000
;International Tables for Crystallography
(1992, Vol. C, Table 6.1.1.2)
;
N N 0.031 0.018
;International Tables for Crystallography
(1992, Vol. C, Tables 4.2.6.8 and 6.1.1.1)
;
O O 0.049 0.032
;International Tables for Crystallography
(1992, Vol. C, Tables 4.2.6.8 and 6.1.1.1)
;
S S 0.333 0.557
;International Tables for Crystallography
(1992, Vol. C, Tables 4.2.6.8 and 6.1.1.1)
;
Y Y -0.267 2.024
;International Tables for Crystallography
(1992, Vol. C, Tables 4.2.6.8 and 6.1.1.1)
;

loop_
_geom_angle_atom_site_label_1
_geom_angle_atom_site_label_2
_geom_angle_atom_site_label_3
_geom_angle
_geom_angle_publ_flag
O(18) Y(1) O(35) 67.1(2) yes
O(18) Y(1) O(39) 72.9(2) yes
O(18) Y(1) O(43) 70.5(2) yes
O(18) Y(1) N(2) 121.3(2) yes
O(18) Y(1) N(5) 121.5(2) yes
O(18) Y(1) N(8) 133.7(2) yes
O(18) Y(1) N(11) 133.5(2) yes
O(18) Y(1) N(16) 56.7(2) yes
O(35) Y(1) O(39) 76.7(2) yes
O(35) Y(1) O(43) 136.0(2) yes
O(35) Y(1) N(2) 124.1(2) yes
O(35) Y(1) N(5) 63.7(2) yes
O(35) Y(1) N(8) 82.8(2) yes
O(35) Y(1) N(11) 149.8(2) yes
O(35) Y(1) N(16) 87.9(2) yes
O(39) Y(1) O(43) 80.2(2) yes
O(39) Y(1) N(2) 157.3(2) yes
O(39) Y(1) N(5) 121.7(2) yes
O(39) Y(1) N(8) 66.2(3) yes
O(39) Y(1) N(11) 88.5(2) yes
O(39) Y(1) N(16) 129.4(3) yes
O(43) Y(1) N(2) 88.0(3) yes
O(43) Y(1) N(5) 156.5(2) yes
O(43) Y(1) N(8) 120.5(3) yes
O(43) Y(1) N(11) 64.4(2) yes
O(43) Y(1) N(16) 78.5(3) yes
N(2) Y(1) N(5) 68.5(2) yes
N(2) Y(1) N(8) 104.6(2) yes
N(2) Y(1) N(11) 68.8(2) yes
N(2) Y(1) N(16) 65.8(2) yes
N(5) Y(1) N(8) 67.8(3) yes
N(5) Y(1) N(11) 104.6(2) yes
N(5) Y(1) N(16) 91.5(3) yes
N(8) Y(1) N(11) 67.1(2) yes
N(8) Y(1) N(16) 159.4(3) yes
N(11) Y(1) N(16) 121.3(3) yes
O(18) S(17) O(19) 114.8(4) yes
O(18) S(17) N(16) 103.3(4) yes
O(18) S(17) C(20) 108.4(4) yes
O(19) S(17) N(16) 116.3(4) yes
O(19) S(17) C(20) 105.0(4) yes
N(16) S(17) C(20) 108.8(5) yes
Y(1) O(18) S(17) 94.9(3) yes
Y(1) O(35) C(34) 119.6(6) yes
Y(1) O(39) C(38) 124.7(7) yes
Y(1) O(43) C(42) 122.0(6) yes
Y(1) N(2) C(3) 110.1(5) yes
Y(1) N(2) C(13) 111.4(6) yes
Y(1) N(2) C(14) 106.7(5) yes
C(3) N(2) C(13) 110.1(8) yes
C(3) N(2) C(14) 109.5(7) yes
C(13) N(2) C(14) 108.9(7) yes
Y(1) N(5) C(4) 112.9(6) yes
Y(1) N(5) C(6) 111.8(6) yes
Y(1) N(5) C(33) 104.3(5) yes
C(4) N(5) C(6) 109.4(7) yes
C(4) N(5) C(33) 110.5(7) yes
C(6) N(5) C(33) 107.7(7) yes
Y(1) N(8) C(7) 113.1(6) yes
Y(1) N(8) C(9) 111.8(6) yes
Y(1) N(8) C(37) 106.0(6) yes
C(7) N(8) C(9) 110.4(8) yes
C(7) N(8) C(37) 110.0(8) yes
C(9) N(8) C(37) 105.2(8) yes
Y(1) N(11) C(10) 113.1(6) yes
Y(1) N(11) C(12) 109.5(5) yes
Y(1) N(11) C(41) 106.5(5) yes
C(10) N(11) C(12) 110.3(7) yes
C(10) N(11) C(41) 109.0(7) yes
C(12) N(11) C(41) 108.2(7) yes
Y(1) N(16) S(17) 103.3(4) yes
Y(1) N(16) C(15) 125.4(5) yes
S(17) N(16) C(15) 120.4(7) yes
C(24) N(30) C(31) 117(1) yes
C(24) N(30) C(32) 115.8(9) yes
C(31) N(30) C(32) 111.8(9) yes
N(2) C(3) C(4) 113.6(8) yes
N(5) C(4) C(3) 110.3(8) yes
N(5) C(6) C(7) 109.6(8) yes
N(8) C(7) C(6) 114.2(9) yes
N(8) C(9) C(10) 110.6(8) yes
N(11) C(10) C(9) 111.0(8) yes
N(11) C(12) C(13) 112.4(8) yes
N(2) C(13) C(12) 111.4(8) yes
N(2) C(14) C(15) 110.3(8) yes
N(16) C(15) C(14) 108.4(7) yes
S(17) C(20) C(21) 115.7(7) yes
S(17) C(20) C(29) 122.3(8) yes
C(21) C(20) C(29) 121.5(9) yes
C(20) C(21) C(22) 119.7(9) yes
C(21) C(22) C(23) 119(1) yes
C(22) C(23) C(28) 122.1(10) yes
N(30) C(24) C(25) 122.1(10) yes
N(30) C(24) C(28) 120(1) yes
C(25) C(24) C(28) 117.6(9) yes
C(24) C(25) C(26) 119.8(10) yes
C(25) C(26) C(27) 120(1) yes
C(26) C(27) C(29) 122(1) yes
C(23) C(28) C(24) 120.8(9) yes
C(23) C(28) C(29) 117.0(9) yes
C(24) C(28) C(29) 122.0(10) yes
C(20) C(29) C(27) 123.9(9) yes
C(20) C(29) C(28) 119.4(9) yes
C(27) C(29) C(28) 116.7(9) yes
N(5) C(33) C(34) 108.1(8) yes
O(35) C(34) N(36) 120.2(10) yes
O(35) C(34) C(33) 119.9(9) yes
N(36) C(34) C(33) 119.9(10) yes
N(8) C(37) C(38) 108.5(8) yes
O(39) C(38) N(40) 124(1) yes
O(39) C(38) C(37) 117.7(9) yes
N(40) C(38) C(37) 117.7(10) yes
N(11) C(41) C(42) 108.9(8) yes
O(43) C(42) N(44) 121.6(9) yes
O(43) C(42) C(41) 119.2(9) yes
N(44) C(42) C(41) 119.2(9) yes
O(62) Y(45) O(79) 70.7(2) yes
O(62) Y(45) O(83) 72.1(2) yes
O(62) Y(45) O(87) 68.9(2) yes
O(62) Y(45) N(46) 121.4(2) yes
O(62) Y(45) N(49) 132.7(2) yes
O(62) Y(45) N(52) 132.8(2) yes
O(62) Y(45) N(55) 124.4(2) yes
O(62) Y(45) N(60) 56.9(3) yes
O(79) Y(45) O(83) 79.8(2) yes
O(79) Y(45) O(87) 138.2(2) yes
O(79) Y(45) N(46) 87.8(2) yes
O(79) Y(45) N(49) 63.6(2) yes
O(79) Y(45) N(52) 119.1(2) yes
O(79) Y(45) N(55) 155.6(3) yes
O(79) Y(45) N(60) 80.4(3) yes
O(83) Y(45) O(87) 78.3(2) yes
O(83) Y(45) N(46) 157.5(2) yes
O(83) Y(45) N(49) 88.1(2) yes
O(83) Y(45) N(52) 65.6(2) yes
O(83) Y(45) N(55) 121.6(3) yes
O(83) Y(45) N(60) 128.8(3) yes
O(87) Y(45) N(46) 122.3(2) yes
O(87) Y(45) N(49) 149.3(2) yes
O(87) Y(45) N(52) 82.7(2) yes
O(87) Y(45) N(55) 63.5(2) yes
O(87) Y(45) N(60) 86.3(2) yes
N(46) Y(45) N(49) 69.5(2) yes
N(46) Y(45) N(52) 105.5(3) yes
N(46) Y(45) N(55) 68.1(3) yes
N(46) Y(45) N(60) 66.3(3) yes
N(49) Y(45) N(52) 66.6(2) yes
N(49) Y(45) N(55) 102.7(2) yes
N(49) Y(45) N(60) 123.0(3) yes
N(52) Y(45) N(55) 67.0(3) yes
N(52) Y(45) N(60) 159.4(3) yes
N(55) Y(45) N(60) 92.4(3) yes
O(62) S(61) O(63) 115.9(4) yes
O(62) S(61) N(60) 104.2(4) yes
O(62) S(61) C(64) 107.7(4) yes
O(63) S(61) N(60) 114.9(5) yes
O(63) S(61) C(64) 103.7(4) yes
N(60) S(61) C(64) 110.3(5) yes
Y(45) O(62) S(61) 96.1(3) yes
Y(45) O(79) C(78) 121.9(6) yes
Y(45) O(83) C(82) 122.6(7) yes
Y(45) O(87) C(86) 121.4(7) yes
Y(45) N(46) C(47) 111.1(6) yes
Y(45) N(46) C(57) 111.8(6) yes
Y(45) N(46) C(58) 106.6(6) yes
C(47) N(46) C(57) 109.1(7) yes
C(47) N(46) C(58) 108.3(7) yes
C(57) N(46) C(58) 109.9(7) yes
Y(45) N(49) C(48) 108.7(5) yes
Y(45) N(49) C(50) 114.9(6) yes
Y(45) N(49) C(77) 105.5(5) yes
C(48) N(49) C(50) 110.8(8) yes
C(48) N(49) C(77) 109.0(7) yes
C(50) N(49) C(77) 107.8(7) yes
Y(45) N(52) C(51) 111.2(6) yes
Y(45) N(52) C(53) 111.8(6) yes
Y(45) N(52) C(81) 104.0(6) yes
C(51) N(52) C(53) 108.6(8) yes
C(51) N(52) C(81) 107.2(9) yes
C(53) N(52) C(81) 113.9(8) yes
Y(45) N(55) C(54) 112.4(6) yes
Y(45) N(55) C(56) 113.4(6) yes
Y(45) N(55) C(85) 105.0(6) yes
C(54) N(55) C(56) 109.4(8) yes
C(54) N(55) C(85) 107.6(8) yes
C(56) N(55) C(85) 108.6(8) yes
Y(45) N(60) S(61) 100.6(4) yes
Y(45) N(60) C(59) 123.4(6) yes
S(61) N(60) C(59) 122.7(7) yes
C(68) N(74) C(75) 115.5(9) yes
C(68) N(74) C(76) 114(1) yes
C(75) N(74) C(76) 109.0(10) yes
N(46) C(47) C(48) 113.0(8) yes
N(49) C(48) C(47) 113.6(8) yes
N(49) C(50) C(51) 111.8(8) yes
N(52) C(51) C(50) 113.4(9) yes
N(52) C(53) C(54) 113.2(9) yes
N(55) C(54) C(53) 113.3(9) yes
N(55) C(56) C(57) 111.3(9) yes
N(46) C(57) C(56) 111.9(8) yes
N(46) C(58) C(59) 110.7(8) yes
N(60) C(59) C(58) 109.3(8) yes
S(61) C(64) C(65) 117.7(8) yes
S(61) C(64) C(73) 120.4(8) yes
C(65) C(64) C(73) 121.5(9) yes
C(64) C(65) C(66) 120.0(9) yes
C(65) C(66) C(67) 120.4(10) yes
C(66) C(67) C(72) 121.1(9) yes
N(74) C(68) C(69) 121.5(9) yes
N(74) C(68) C(72) 119.0(10) yes
C(69) C(68) C(72) 119.5(9) yes
C(68) C(69) C(70) 119.1(9) yes
C(69) C(70) C(71) 121.8(9) yes
C(70) C(71) C(73) 120.4(9) yes
C(67) C(72) C(68) 121.3(8) yes
C(67) C(72) C(73) 118.0(9) yes
C(68) C(72) C(73) 120.8(9) yes
C(64) C(73) C(71) 123.5(9) yes
C(64) C(73) C(72) 118.5(9) yes
C(71) C(73) C(72) 118.1(9) yes
N(49) C(77) C(78) 109.4(8) yes
O(79) C(78) N(80) 122.2(8) yes
O(79) C(78) C(77) 119.2(8) yes
N(80) C(78) C(77) 118.6(8) yes
N(52) C(81) C(82) 110.6(9) yes
O(83) C(82) N(84) 119(1) yes
O(83) C(82) C(81) 121(1) yes
N(84) C(82) C(81) 118(1) yes
N(55) C(85) C(86) 107.3(8) yes
O(87) C(86) N(88) 123(1) yes
O(87) C(86) C(85) 118.6(9) yes
N(88) C(86) C(85) 118.1(10) yes
O(1a) N(1a) O(2a) 120.0(9) yes
O(1a) N(1a) O(3a) 120.0(9) yes
O(2a) N(1a) O(3a) 120.0(10) yes
O(4a) N(2a) O(5a) 120(1) yes
O(4a) N(2a) O(6a) 119(1) yes
O(5a) N(2a) O(6a) 119(1) yes
O(4'a) N(2'a) O(5'a) 119(2) yes
O(4'a) N(2'a) O(6'a) 120(2) yes
O(5'a) N(2'a) O(6'a) 119(2) yes
O(7a) N(3a) O(8a) 120(1) yes
O(7a) N(3a) O(9a) 120(1) yes
O(8a) N(3a) O(9a) 119(1) yes
O(7'a) N(3'a) O(8'a) 120(1) yes
O(7'a) N(3'a) O(9'a) 120(1) yes
O(8'a) N(3'a) O(9'a) 119(1) yes
O(10a) N(4a) O(11a) 120(1) yes
O(10a) N(4a) O(12a) 120(1) yes
O(11a) N(4a) O(12a) 119(1) yes
O(10'a N(4'a) O(11'a 120.0(10) yes
O(10'a N(4'a) O(12'a 120(1) yes
O(11'a N(4'a) O(12'a 120.0(10) yes

loop_
_geom_bond_atom_site_label_1
_geom_bond_atom_site_label_2
_geom_bond_distance
_geom_bond_publ_flag
Y(1) O(18) 2.589(6) yes
Y(1) O(35) 2.365(7) yes
Y(1) O(39) 2.298(6) yes
Y(1) O(43) 2.329(8) yes
Y(1) N(2) 2.616(8) yes
Y(1) N(5) 2.633(8) yes
Y(1) N(8) 2.606(8) yes
Y(1) N(11) 2.613(7) yes
Y(1) N(16) 2.342(7) yes
S(17) O(18) 1.465(7) yes
S(17) O(19) 1.432(8) yes
S(17) N(16) 1.535(9) yes
S(17) C(20) 1.776(9) yes
O(35) C(34) 1.29(1) yes
O(39) C(38) 1.26(1) yes
O(43) C(42) 1.26(1) yes
N(2) C(3) 1.48(1) yes
N(2) C(13) 1.47(1) yes
N(2) C(14) 1.50(1) yes
N(5) C(4) 1.50(1) yes
N(5) C(6) 1.52(1) yes
N(5) C(33) 1.46(1) yes
N(8) C(7) 1.47(2) yes
N(8) C(9) 1.50(1) yes
N(8) C(37) 1.48(1) yes
N(11) C(10) 1.49(1) yes
N(11) C(12) 1.48(1) yes
N(11) C(41) 1.49(1) yes
N(16) C(15) 1.49(1) yes
N(30) C(24) 1.40(1) yes
N(30) C(31) 1.42(2) yes
N(30) C(32) 1.50(2) yes
N(36) C(34) 1.31(2) yes
N(40) C(38) 1.27(2) yes
N(44) C(42) 1.30(1) yes
C(3) C(4) 1.52(1) yes
C(6) C(7) 1.50(2) yes
C(9) C(10) 1.47(1) yes
C(12) C(13) 1.51(2) yes
C(14) C(15) 1.52(1) yes
C(20) C(21) 1.37(1) yes
C(20) C(29) 1.41(1) yes
C(21) C(22) 1.42(1) yes
C(22) C(23) 1.35(2) yes
C(23) C(28) 1.44(2) yes
C(24) C(25) 1.41(2) yes
C(24) C(28) 1.42(1) yes
C(25) C(26) 1.42(2) yes
C(26) C(27) 1.33(2) yes
C(27) C(29) 1.41(2) yes
C(28) C(29) 1.42(1) yes
C(33) C(34) 1.47(1) yes
C(37) C(38) 1.55(2) yes
C(41) C(42) 1.51(1) yes
Y(45) O(62) 2.562(6) yes
Y(45) O(79) 2.333(7) yes
Y(45) O(83) 2.316(7) yes
Y(45) O(87) 2.396(6) yes
Y(45) N(46) 2.586(9) yes
Y(45) N(49) 2.644(7) yes
Y(45) N(52) 2.676(8) yes
Y(45) N(55) 2.602(8) yes
Y(45) N(60) 2.402(8) yes
S(61) O(62) 1.460(7) yes
S(61) O(63) 1.450(7) yes
S(61) N(60) 1.538(9) yes
S(61) C(64) 1.788(10) yes
O(79) C(78) 1.26(1) yes
O(83) C(82) 1.26(1) yes
O(87) C(86) 1.24(1) yes
N(46) C(47) 1.51(1) yes
N(46) C(57) 1.48(1) yes
N(46) C(58) 1.49(1) yes
N(49) C(48) 1.45(1) yes
N(49) C(50) 1.47(1) yes
N(49) C(77) 1.47(1) yes
N(52) C(51) 1.49(1) yes
N(52) C(53) 1.47(1) yes
N(52) C(81) 1.49(2) yes
N(55) C(54) 1.48(1) yes
N(55) C(56) 1.48(2) yes
N(55) C(85) 1.50(1) yes
N(60) C(59) 1.45(1) yes
N(74) C(68) 1.43(1) yes
N(74) C(75) 1.45(2) yes
N(74) C(76) 1.50(2) yes
N(80) C(78) 1.29(1) yes
N(84) C(82) 1.31(2) yes
N(88) C(86) 1.29(2) yes
C(47) C(48) 1.50(1) yes
C(50) C(51) 1.50(2) yes
C(53) C(54) 1.47(2) yes
C(56) C(57) 1.51(2) yes
C(58) C(59) 1.53(1) yes
C(64) C(65) 1.38(2) yes
C(64) C(73) 1.43(1) yes
C(65) C(66) 1.38(1) yes
C(66) C(67) 1.39(2) yes
C(67) C(72) 1.43(1) yes
C(68) C(69) 1.40(2) yes
C(68) C(72) 1.41(1) yes
C(69) C(70) 1.42(1) yes
C(70) C(71) 1.36(1) yes
C(71) C(73) 1.43(1) yes
C(72) C(73) 1.42(1) yes
C(77) C(78) 1.49(1) yes
C(81) C(82) 1.47(2) yes
C(85) C(86) 1.51(2) yes
O(1a) N(1a) 1.25(1) yes
O(2a) N(1a) 1.25(1) yes
O(3a) N(1a) 1.25(1) yes
O(4a) N(2a) 1.25(2) yes
O(5a) N(2a) 1.25(1) yes
O(6a) N(2a) 1.25(2) yes
O(4'a) N(2'a) 1.25(3) yes
O(5'a) N(2'a) 1.25(3) yes
O(6'a) N(2'a) 1.25(3) yes
O(7a) N(3a) 1.25(2) yes
O(8a) N(3a) 1.25(2) yes
O(9a) N(3a) 1.25(2) yes
O(7'a) N(3'a) 1.25(1) yes
O(8'a) N(3'a) 1.25(1) yes
O(9'a) N(3'a) 1.25(1) yes
O(10a) N(4a) 1.25(3) yes
O(11a) N(4a) 1.25(3) yes
O(12a) N(4a) 1.25(2) yes
O(10'a N(4'a) 1.25(1) yes
O(11'a N(4'a) 1.25(1) yes
O(12'a N(4'a) 1.25(1) yes

loop_
_geom_contact_atom_site_label_1
_geom_contact_atom_site_label_2
_geom_contact_distance
_geom_contact_site_symmetry_2
Y(1) O(18) 2.589(6) .
Y(1) N(2) 2.616(8) .
Y(1) N(5) 2.633(8) .
Y(1) N(8) 2.606(8) .
Y(1) N(11) 2.613(7) .
Y(45) O(62) 2.562(6) .
Y(45) N(46) 2.586(9) .
Y(45) N(49) 2.644(7) .
Y(45) N(52) 2.676(8) .
Y(45) N(55) 2.602(8) .
O(1a) O(90w) 2.75(1) .
O(1a) C(15) 3.26(1) 3_656
O(2a) N(40) 3.14(2) 4_555
O(2a) C(38) 3.26(2) 4_555
O(2a) C(41) 3.28(2) 4_555
O(2a) O(93w) 3.31(2) 1_556
O(2a) O(39) 3.43(1) 4_555
O(2a) O(90w) 3.49(1) .
O(2a) C(70) 3.50(2) 3_756
O(2a) C(9) 3.53(2) 4_555
O(3a) O(93w) 2.74(2) 1_556
O(3a) C(85) 3.24(1) 1_556
O(3a) N(2'a) 3.32(2) 3_657
O(3a) C(31) 3.37(2) 4_545
O(3a) O(4'a) 3.45(3) 3_657
O(4a) C(65) 3.27(2) 3_656
O(4a) C(7) 3.40(2) 4_555
O(4a) C(66) 3.54(2) 3_656
O(4a) C(85) 3.54(2) 3_656
O(4'a) O(93w) 2.86(3) 3_656
O(4'a) C(85) 3.37(3) 3_656
O(4'a) C(31) 3.55(3) 2_656
O(5a) O(91w) 2.79(2) .
O(5a) O(92w) 2.94(2) 3_656
O(5a) C(10) 3.43(2) 4_555
O(5a) C(7) 3.55(2) 4_555
O(5'a) C(66) 3.01(3) 3_656
O(5'a) C(7) 3.09(3) 4_555
O(5'a) C(65) 3.16(3) 3_656
O(5'a) N(84) 3.25(3) 1_456
O(5'a) C(6) 3.28(3) 4_555
O(6a) O(93w) 2.78(2) 3_656
O(6a) C(32) 3.14(2) 4_545
O(6'a) C(85) 3.19(3) 3_656
O(6'a) N(88) 3.25(3) 3_656
O(6'a) N(84) 3.36(3) 1_456
O(6'a) C(31) 3.39(3) 2_656
O(6'a) C(25) 3.51(3) 2_656
O(6'a) N(1a) 3.57(3) 3_657
O(7a) O(12a) 2.90(3) 3_656
O(7a) O(94w) 2.91(2) 3_656
O(7a) O(11a) 3.27(3) 3_656
O(7a) N(36) 3.31(2) .
O(7a) N(4a) 3.41(2) 3_656
O(7a) C(27) 3.42(2) 3_656
O(7a) C(26) 3.44(2) 3_656
O(7a) C(33) 3.54(2) .
O(7'a) N(84) 3.25(2) 4_455
O(7'a) C(82) 3.31(2) 4_455
O(7'a) O(91w) 3.36(1) .
O(7'a) C(77) 3.36(2) 4_455
O(7'a) O(83) 3.48(1) 4_455
O(7'a) C(51) 3.59(2) 4_455
O(8a) N(84) 2.95(2) 4_455
O(8a) O(11a) 3.04(3) 3_656
O(8a) C(67) 3.46(2) 2_655
O(8a) C(66) 3.52(2) 2_655
O(8'a) O(94w) 2.62(2) 3_656
O(8'a) C(26) 3.41(2) 3_656
O(8'a) C(27) 3.41(2) 3_656
O(8'a) C(76) 3.50(2) 4_445
O(9a) N(84) 2.99(2) 4_455
O(9a) C(82) 3.28(2) 4_455
O(9a) C(76) 3.46(2) 4_445
O(9a) C(51) 3.54(2) 4_455
O(9'a) O(91w) 2.81(1) .
O(9'a) O(92w) 2.90(2) 3_656
O(9'a) O(94w) 3.29(2) 3_656
O(9'a) C(59) 3.46(2) 3_656
O(10a) C(53) 3.20(3) 4_555
O(10a) C(56) 3.43(3) 4_555
O(10a) N(40) 3.47(2) .
O(10a) C(22) 3.58(3) 3_656
O(10'a C(22) 3.54(2) 3_656
O(10'a C(21) 3.55(2) 3_656
O(10'a C(47) 3.59(1) 4_555
O(10'a C(50) 3.59(2) 4_555
O(11a) N(3a) 3.30(2) 3_656
O(11a) C(53) 3.50(3) 4_555
O(11'a C(75) 3.31(2) 4_545
O(11'a C(3) 3.34(2) 3_656
O(11'a N(80) 3.44(1) 3_756
O(11'a C(4) 3.49(2) 3_656
O(12a) O(94w) 2.88(2) .
O(12a) N(40) 3.08(3) .
O(12a) N(36) 3.10(3) 3_656
O(12'a O(90w) 2.70(2) .
O(18) N(36) 3.14(1) 3_656
O(18) O(94w) 3.15(2) .
O(19) O(92w) 2.93(1) .
O(19) C(12) 3.31(1) 2_645
O(19) C(10) 3.51(1) 2_645
O(35) N(36) 3.02(1) 3_656
O(39) O(94w) 3.29(2) .
O(39) N(36) 3.36(1) 3_656
O(43) O(92w) 3.31(1) .
O(43) O(94w) 3.54(2) .
O(62) N(88) 3.09(1) 3_755
O(63) C(50) 3.47(1) 2_745
O(63) C(48) 3.49(1) 2_745
O(63) C(77) 3.54(1) 2_745
O(83) N(88) 3.42(1) 3_755
O(87) N(88) 2.94(1) 3_755
O(87) O(87) 3.57(1) 3_755
O(90w) N(44) 2.81(1) 4_555
O(90w) C(41) 3.27(1) 4_555
O(90w) C(21) 3.36(1) 3_656
O(90w) C(47) 3.41(1) 4_555
O(90w) C(22) 3.43(1) 3_656
O(90w) C(42) 3.47(1) 4_555
O(90w) N(1a) 3.51(1) .
O(90w) C(70) 3.55(1) 3_756
O(90w) N(4'a) 3.60(1) .
O(91w) N(80) 2.80(1) 4_455
O(91w) C(65) 3.31(1) 3_656
O(91w) C(77) 3.40(1) 4_455
O(91w) C(4) 3.45(1) 4_555
O(91w) N(3'a) 3.47(1) .
O(91w) C(66) 3.48(1) 3_656
O(91w) C(13) 3.51(1) 4_555
O(91w) C(78) 3.51(1) 4_455
O(92w) N(44) 2.93(1) .
O(92w) O(94w) 3.26(2) .
O(92w) C(32) 3.52(2) 2_655
O(92w) C(42) 3.54(1) .
O(93w) N(40) 2.97(1) 4_554
O(93w) C(23) 3.35(1) 2_655
O(93w) N(1a) 3.37(1) 1_554
O(93w) C(37) 3.40(1) 4_554
O(93w) C(56) 3.41(1) .
O(93w) C(31) 3.46(2) 4_544
O(93w) C(38) 3.48(1) 4_554
O(93w) N(30) 3.57(2) 2_655
O(94w) N(3'a) 3.36(2) 3_656
O(94w) N(44) 3.55(2) .
N(2a) C(7) 3.34(1) 4_555
N(2'a) C(85) 3.35(2) 3_656
N(2'a) C(7) 3.53(2) 4_555
N(3a) N(84) 3.25(2) 4_455
N(4a) C(53) 3.25(2) 4_555
N(4a) C(33) 3.54(2) 3_656
N(36) C(38) 3.50(2) 3_656
N(36) N(40) 3.58(2) 3_656
N(40) C(22) 3.36(2) 3_656
N(40) C(23) 3.48(2) 3_656
N(80) C(67) 3.41(1) 2_755
N(80) C(3) 3.55(1) 1_655
N(80) C(66) 3.57(1) 2_755
N(84) C(66) 3.43(1) 3_755
N(84) N(88) 3.59(2) 3_755
N(88) C(82) 3.58(2) 3_755
C(12) C(29) 3.44(1) 2_655
C(12) C(27) 3.46(1) 2_655
C(23) C(37) 3.53(1) 3_656
C(28) C(37) 3.44(1) 3_656
C(48) C(71) 3.43(1) 2_755
C(48) C(73) 3.59(1) 2_755
C(67) C(81) 3.37(2) 3_755
C(72) C(81) 3.58(1) 3_755
